data_2221280
loop_
_publ_author_name
'Lin, Kun-Hua'
'Yu, Zhe-Yin'
'Zhong, Yan-Hua'
'Shao, Min'

_publ_section_title
;Tris(3,5-dimethyl-1<i>H</i>-pyrazole-\k<i>N</i>^2^)(pyridine-2,6-dicarboxylato-\k^3^<i>O</i>^2^,<i>N</i>,<i>O</i>^6^)cobalt(II)
 monohydrate
;
_journal_coeditor_code BQ2127
_journal_issue 4
_journal_name_full 'Acta Crystallographica Section E'
_journal_page_first m449
_journal_paper_doi 10.1107/S1600536809010538
_journal_volume 65
_journal_year 2009
_chemical_formula_iupac '[Co (C7 H3 N O4) (C5 H8 N2)3], H2 O'
_chemical_formula_moiety 'C22 H27 Co N7 O4, H2 O'
_chemical_formula_sum 'C22 H29 Co N7 O5'
_chemical_formula_weight 530.45
_chemical_name_systematic
;
Tris(3,5-dimethyl-1<i>H</i>-pyrazole-\k<i>N</i>^2^)(pyridine-2,6-
dicarboxylato-\k^3^<i>O</i>^2^,<i>N</i>,<i>O</i>^6^)cobalt(II) monohydrate
;
_space_group_IT_number 2
_symmetry_cell_setting triclinic
_symmetry_space_group_name_Hall '-P 1'
_symmetry_space_group_name_H-M 'P -1'
_atom_sites_solution_hydrogens geom
_atom_sites_solution_primary direct
_atom_sites_solution_secondary difmap
_audit_creation_method SHELXL-97
_cell_angle_alpha 75.1290(10)
_cell_angle_beta 84.7720(10)
_cell_angle_gamma 70.0940(10)
_cell_formula_units_Z 2
_cell_length_a 8.4220(8)
_cell_length_b 11.9936(12)
_cell_length_c 13.1418(13)
_cell_measurement_reflns_used 4060
_cell_measurement_temperature 296(2)
_cell_measurement_theta_max 27.47
_cell_measurement_theta_min 2.73
_cell_volume 1206.3(2)
_computing_cell_refinement 'SAINT (Bruker, 2000)'
_computing_data_collection 'SMART (Bruker, 2000)'
_computing_data_reduction 'SAINT (Bruker, 2000)'
_computing_molecular_graphics 'SHELXTL (Sheldrick, 2008)'
_computing_publication_material 'SHELXTL (Sheldrick, 2008)'
_computing_structure_refinement 'SHELXL97 (Sheldrick, 2008)'
_computing_structure_solution 'SHELXS97 (Sheldrick, 2008)'
_diffrn_ambient_temperature 296(2)
_diffrn_measured_fraction_theta_full 0.981
_diffrn_measured_fraction_theta_max 0.981
_diffrn_measurement_device_type 'Bruker SMART CCD area-detector'
_diffrn_measurement_method '\f and \w'
_diffrn_radiation_monochromator graphite
_diffrn_radiation_source 'fine-focus sealed tube'
_diffrn_radiation_type MoK\a
_diffrn_radiation_wavelength 0.71073
_diffrn_reflns_av_R_equivalents 0.0140
_diffrn_reflns_av_sigmaI/netI 0.0249
_diffrn_reflns_limit_h_max 9
_diffrn_reflns_limit_h_min -10
_diffrn_reflns_limit_k_max 14
_diffrn_reflns_limit_k_min -14
_diffrn_reflns_limit_l_max 15
_diffrn_reflns_limit_l_min -13
_diffrn_reflns_number 6298
_diffrn_reflns_theta_full 25.05
_diffrn_reflns_theta_max 25.05
_diffrn_reflns_theta_min 2.14
_exptl_absorpt_coefficient_mu 0.759
_exptl_absorpt_correction_T_max 0.8328
_exptl_absorpt_correction_T_min 0.8042
_exptl_absorpt_correction_type multi-scan
_exptl_absorpt_process_details '(SADABS; Sheldrick, 1996)'
_exptl_crystal_colour pink
_exptl_crystal_density_diffrn 1.460
_exptl_crystal_density_method 'not measured'
_exptl_crystal_description block
_exptl_crystal_F_000 554
_exptl_crystal_size_max 0.30
_exptl_crystal_size_mid 0.30
_exptl_crystal_size_min 0.25
_refine_diff_density_max 0.250
_refine_diff_density_min -0.245
_refine_ls_extinction_coef 0.0176(11)
_refine_ls_extinction_expression Fc^*^=kFc[1+0.001xFc^2^\l^3^/sin(2\q)]^-1/4^
_refine_ls_extinction_method 'SHELXL97 (Sheldrick, 2008)'
_refine_ls_goodness_of_fit_ref 1.026
_refine_ls_hydrogen_treatment mixed
_refine_ls_matrix_type full
_refine_ls_number_parameters 331
_refine_ls_number_reflns 4183
_refine_ls_number_restraints 2
_refine_ls_restrained_S_all 1.026
_refine_ls_R_factor_all 0.0335
_refine_ls_R_factor_gt 0.0297
_refine_ls_shift/su_max 0.002
_refine_ls_shift/su_mean 0.000
_refine_ls_structure_factor_coef Fsqd
_refine_ls_weighting_details 'calc w=1/[\s^2^(Fo^2^)+(0.0334P)^2^+0.7243P] where P=(Fo^2^+2Fc^2^)/3'
_refine_ls_weighting_scheme calc
_refine_ls_wR_factor_gt 0.0750
_refine_ls_wR_factor_ref 0.0774
_reflns_number_gt 3769
_reflns_number_total 4183
_reflns_threshold_expression I>2\s(I)
_cod_data_source_file bq2127.cif
_cod_data_source_block I
_cod_depositor_comments
;
The following automatic conversions were performed:
'_symmetry_cell_setting' value 'Triclinic' changed to 'triclinic'
according to '/home/saulius/struct/CIF-dictionaries/cif_core.dic'
dictionary named 'cif_core.dic' version 2.4.1 from 2010-06-29.

Automatic conversion script
Id: cif_fix_enum 1527 2010-12-29 10:47:43Z saulius 

The following automatic conversions were performed:

'_symmetry_cell_setting' value 'Triclinic' changed to 'triclinic'
according to /home/saulius/struct/CIF-dictionaries/cif_core.dic
dictionary named 'cif_core.dic' version 2.4.1 from 2010-06-29.

Automatic conversion script
Id: cif_fix_values 1715 2011-07-08 13:25:40Z adriana 
;
_cod_database_code 2221280
_cod_database_fobs_code 2221280

loop_
_symmetry_equiv_pos_as_xyz
'x, y, z'
'-x, -y, -z'

loop_
_atom_site_type_symbol
_atom_site_label
_atom_site_fract_x
_atom_site_fract_y
_atom_site_fract_z
_atom_site_U_iso_or_equiv
_atom_site_adp_type
_atom_site_calc_flag
_atom_site_refinement_flags
_atom_site_occupancy
_atom_site_disorder_assembly
_atom_site_disorder_group
Co Co1 0.33263(3) 0.28250(2) 0.246751(19) 0.02818(10) Uani d . 1 . .
C C1 0.5981(2) 0.24913(18) 0.39330(15) 0.0295(4) Uani d . 1 . .
C C2 0.6852(3) 0.2085(2) 0.48700(17) 0.0392(5) Uani d . 1 . .
H H2 0.7859 0.2228 0.4914 0.047 Uiso calc R 1 . .
C C3 0.6195(3) 0.1461(2) 0.57368(17) 0.0457(6) Uani d . 1 . .
H H3 0.6770 0.1171 0.6373 0.055 Uiso calc R 1 . .
C C4 0.4680(3) 0.1260(2) 0.56719(17) 0.0398(5) Uani d . 1 . .
H H4 0.4220 0.0853 0.6259 0.048 Uiso calc R 1 . .
C C5 0.3884(3) 0.16841(17) 0.47115(15) 0.0308(4) Uani d . 1 . .
C C6 0.6491(2) 0.31692(18) 0.28856(16) 0.0310(4) Uani d . 1 . .
C C7 0.2218(3) 0.15601(18) 0.44770(17) 0.0339(5) Uani d . 1 . .
C C8 0.7310(3) -0.0243(2) 0.15919(17) 0.0369(5) Uani d . 1 . .
C C9 0.5995(3) -0.0532(2) 0.13323(17) 0.0400(5) Uani d . 1 . .
H H9 0.6068 -0.1179 0.1042 0.048 Uiso calc R 1 . .
C C10 0.4521(3) 0.03249(19) 0.15849(15) 0.0330(4) Uani d . 1 . .
C C11 0.2751(3) 0.0397(2) 0.14480(18) 0.0418(5) Uani d . 1 . .
H H11A 0.2067 0.0675 0.2017 0.063 Uiso calc R 1 . .
H H11B 0.2726 -0.0397 0.1446 0.063 Uiso calc R 1 . .
H H11C 0.2318 0.0960 0.0792 0.063 Uiso calc R 1 . .
C C12 0.9178(3) -0.0810(2) 0.1495(2) 0.0549(7) Uani d . 1 . .
H H12A 0.9611 -0.0264 0.0971 0.082 Uiso calc R 1 . .
H H12B 0.9424 -0.1565 0.1292 0.082 Uiso calc R 1 . .
H H12C 0.9699 -0.0965 0.2160 0.082 Uiso calc R 1 . .
C C13 0.2400(2) 0.34373(19) 0.00957(15) 0.0327(4) Uani d . 1 . .
C C14 0.1089(3) 0.3533(2) -0.05258(16) 0.0361(5) Uani d . 1 . .
H H14 0.1106 0.3631 -0.1252 0.043 Uiso calc R 1 . .
C C15 -0.0231(3) 0.34544(19) 0.01417(16) 0.0340(5) Uani d . 1 . .
C C16 -0.1946(3) 0.3455(3) -0.0043(2) 0.0491(6) Uani d . 1 . .
H H16A -0.1863 0.2693 -0.0190 0.074 Uiso calc R 1 . .
H H16B -0.2450 0.4114 -0.0632 0.074 Uiso calc R 1 . .
H H16C -0.2632 0.3558 0.0572 0.074 Uiso calc R 1 . .
C C17 0.4138(3) 0.3448(3) -0.02341(18) 0.0479(6) Uani d . 1 . .
H H17A 0.4612 0.3677 0.0286 0.072 Uiso calc R 1 . .
H H17B 0.4089 0.4027 -0.0899 0.072 Uiso calc R 1 . .
H H17C 0.4832 0.2649 -0.0302 0.072 Uiso calc R 1 . .
C C18 -0.0812(3) 0.5490(2) 0.36524(17) 0.0381(5) Uani d . 1 . .
C C19 0.0209(3) 0.6189(2) 0.35379(19) 0.0439(5) Uani d . 1 . .
H H19 -0.0057 0.6941 0.3704 0.053 Uiso calc R 1 . .
C C20 0.1734(3) 0.5549(2) 0.31215(17) 0.0375(5) Uani d . 1 . .
C C21 0.3282(3) 0.5905(2) 0.2884(2) 0.0546(6) Uani d . 1 . .
H H21A 0.3927 0.5666 0.3516 0.082 Uiso calc R 1 . .
H H21B 0.2966 0.6774 0.2615 0.082 Uiso calc R 1 . .
H H21C 0.3950 0.5504 0.2368 0.082 Uiso calc R 1 . .
C C22 -0.2576(3) 0.5668(3) 0.4048(2) 0.0580(7) Uani d . 1 . .
H H22A -0.3351 0.6281 0.3534 0.087 Uiso calc R 1 . .
H H22B -0.2709 0.5926 0.4694 0.087 Uiso calc R 1 . .
H H22C -0.2804 0.4913 0.4172 0.087 Uiso calc R 1 . .
N N1 0.45453(19) 0.22688(14) 0.38745(12) 0.0272(3) Uani d . 1 . .
N N2 0.4898(2) 0.11200(15) 0.19911(13) 0.0322(4) Uani d . 1 . .
N N3 0.6621(2) 0.07452(16) 0.19804(14) 0.0342(4) Uani d . 1 . .
H H3A 0.7201 0.1105 0.2200 0.041 Uiso calc R 1 . .
N N4 0.1920(2) 0.33111(15) 0.11058(13) 0.0309(4) Uani d . 1 . .
N N5 0.0297(2) 0.33282(16) 0.11091(13) 0.0316(4) Uani d . 1 . .
H H5 -0.0318 0.3265 0.1666 0.038 Uiso calc R 1 . .
N N6 0.1671(2) 0.45011(15) 0.29795(13) 0.0330(4) Uani d . 1 . .
N N7 0.0095(2) 0.44975(16) 0.33138(13) 0.0343(4) Uani d . 1 . .
H H7 -0.0280 0.3916 0.3308 0.041 Uiso calc R 1 . .
O O1 0.55090(18) 0.33974(14) 0.21281(11) 0.0362(3) Uani d . 1 . .
O O2 0.77947(18) 0.34440(15) 0.28302(12) 0.0418(4) Uani d . 1 . .
O O3 0.18031(17) 0.18992(13) 0.35129(11) 0.0353(3) Uani d . 1 . .
O O4 0.1395(2) 0.11702(16) 0.52179(13) 0.0552(5) Uani d . 1 . .
O O1W 0.0578(2) 0.93763(17) 0.67852(14) 0.0487(4) Uani d D 1 . .
H H1WA 0.073(4) 0.989(2) 0.6251(17) 0.063(9) Uiso d D 1 . .
H H1WB 0.006(4) 0.898(3) 0.661(2) 0.071(10) Uiso d D 1 . .

loop_
_atom_site_aniso_label
_atom_site_aniso_U_11
_atom_site_aniso_U_22
_atom_site_aniso_U_33
_atom_site_aniso_U_12
_atom_site_aniso_U_13
_atom_site_aniso_U_23
Co1 0.02400(16) 0.03763(17) 0.02563(15) -0.01357(12) -0.00029(10) -0.00758(11)
C1 0.0247(10) 0.0335(11) 0.0329(10) -0.0085(8) -0.0003(8) -0.0137(8)
C2 0.0330(12) 0.0478(13) 0.0395(12) -0.0118(10) -0.0058(9) -0.0153(10)
C3 0.0481(14) 0.0498(14) 0.0333(12) -0.0075(11) -0.0119(10) -0.0076(10)
C4 0.0483(13) 0.0369(12) 0.0299(11) -0.0115(10) 0.0013(9) -0.0046(9)
C5 0.0355(11) 0.0271(10) 0.0296(10) -0.0097(8) 0.0037(8) -0.0086(8)
C6 0.0268(11) 0.0354(11) 0.0362(11) -0.0132(9) 0.0039(8) -0.0153(9)
C7 0.0353(11) 0.0289(10) 0.0399(12) -0.0137(9) 0.0074(9) -0.0110(9)
C8 0.0319(11) 0.0424(12) 0.0374(11) -0.0109(9) 0.0036(9) -0.0145(9)
C9 0.0385(12) 0.0447(13) 0.0433(12) -0.0144(10) 0.0036(10) -0.0225(10)
C10 0.0330(11) 0.0400(11) 0.0289(10) -0.0154(9) 0.0009(8) -0.0092(9)
C11 0.0355(12) 0.0514(14) 0.0454(13) -0.0200(10) 0.0013(10) -0.0161(11)
C12 0.0348(13) 0.0628(16) 0.0710(17) -0.0104(12) 0.0068(12) -0.0330(14)
C13 0.0281(11) 0.0414(12) 0.0303(10) -0.0142(9) 0.0014(8) -0.0083(9)
C14 0.0319(11) 0.0495(13) 0.0277(10) -0.0148(10) -0.0011(8) -0.0086(9)
C15 0.0268(11) 0.0412(12) 0.0344(11) -0.0106(9) -0.0042(8) -0.0090(9)
C16 0.0282(12) 0.0743(17) 0.0508(14) -0.0197(12) -0.0037(10) -0.0206(12)
C17 0.0347(12) 0.0744(17) 0.0414(13) -0.0274(12) 0.0070(10) -0.0151(12)
C18 0.0337(11) 0.0404(12) 0.0400(12) -0.0073(9) -0.0020(9) -0.0155(10)
C19 0.0463(14) 0.0381(12) 0.0518(14) -0.0129(10) 0.0001(11) -0.0203(10)
C20 0.0400(12) 0.0408(12) 0.0369(11) -0.0180(10) -0.0015(9) -0.0113(9)
C21 0.0520(15) 0.0570(16) 0.0689(17) -0.0317(13) 0.0074(13) -0.0232(13)
C22 0.0368(13) 0.0637(17) 0.0790(19) -0.0108(12) 0.0106(13) -0.0379(15)
N1 0.0257(8) 0.0297(8) 0.0276(8) -0.0098(7) 0.0012(7) -0.0090(7)
N2 0.0254(9) 0.0382(9) 0.0344(9) -0.0105(7) 0.0008(7) -0.0113(7)
N3 0.0262(9) 0.0398(10) 0.0410(10) -0.0130(8) 0.0003(7) -0.0147(8)
N4 0.0228(8) 0.0404(10) 0.0309(9) -0.0122(7) -0.0008(7) -0.0083(7)
N5 0.0230(8) 0.0447(10) 0.0288(9) -0.0138(7) 0.0028(7) -0.0090(7)
N6 0.0285(9) 0.0383(10) 0.0350(9) -0.0130(7) 0.0016(7) -0.0117(7)
N7 0.0284(9) 0.0369(10) 0.0430(10) -0.0132(8) 0.0024(7) -0.0167(8)
O1 0.0334(8) 0.0495(9) 0.0309(7) -0.0221(7) 0.0011(6) -0.0073(6)
O2 0.0316(8) 0.0559(10) 0.0486(9) -0.0259(7) 0.0041(7) -0.0168(7)
O3 0.0315(8) 0.0417(8) 0.0382(8) -0.0186(6) 0.0023(6) -0.0108(6)
O4 0.0571(11) 0.0660(11) 0.0486(10) -0.0381(9) 0.0155(8) -0.0056(8)
O1W 0.0543(11) 0.0579(11) 0.0447(10) -0.0330(9) 0.0035(8) -0.0123(9)

loop_
_atom_type_symbol
_atom_type_description
_atom_type_scat_dispersion_real
_atom_type_scat_dispersion_imag
_atom_type_scat_source
C C 0.0033 0.0016 'International Tables Vol C Tables 4.2.6.8 and 6.1.1.4'
H H 0.0000 0.0000 'International Tables Vol C Tables 4.2.6.8 and 6.1.1.4'
Co Co 0.3494 0.9721 'International Tables Vol C Tables 4.2.6.8 and 6.1.1.4'
N N 0.0061 0.0033 'International Tables Vol C Tables 4.2.6.8 and 6.1.1.4'
O O 0.0106 0.0060 'International Tables Vol C Tables 4.2.6.8 and 6.1.1.4'

loop_
_geom_angle_atom_site_label_1
_geom_angle_atom_site_label_2
_geom_angle_atom_site_label_3
_geom_angle_site_symmetry_1
_geom_angle_site_symmetry_3
_geom_angle
_geom_angle_publ_flag
N1 Co1 N4 . . 174.52(6) yes
N1 Co1 O1 . . 75.49(6) yes
N4 Co1 O1 . . 109.98(6) ?
N1 Co1 O3 . . 76.60(6) yes
N4 Co1 O3 . . 97.92(6) ?
O1 Co1 O3 . . 152.00(5) ?
N1 Co1 N2 . . 91.87(6) ?
N4 Co1 N2 . . 88.21(6) yes
O1 Co1 N2 . . 86.36(6) ?
O3 Co1 N2 . . 92.37(6) ?
N1 Co1 N6 . . 88.03(6) ?
N4 Co1 N6 . . 91.67(6) yes
O1 Co1 N6 . . 95.87(6) ?
O3 Co1 N6 . . 85.33(6) ?
N2 Co1 N6 . . 177.66(6) yes
N1 C1 C2 . . 120.37(19) ?
N1 C1 C6 . . 112.56(16) ?
C2 C1 C6 . . 127.04(18) ?
C3 C2 C1 . . 118.3(2) ?
C3 C2 H2 . . 120.8 ?
C1 C2 H2 . . 120.8 ?
C2 C3 C4 . . 120.7(2) ?
C2 C3 H3 . . 119.6 ?
C4 C3 H3 . . 119.6 ?
C5 C4 C3 . . 117.9(2) ?
C5 C4 H4 . . 121.1 ?
C3 C4 H4 . . 121.1 ?
N1 C5 C4 . . 120.88(19) ?
N1 C5 C7 . . 113.15(17) ?
C4 C5 C7 . . 125.96(19) ?
O2 C6 O1 . . 125.78(19) ?
O2 C6 C1 . . 119.27(18) ?
O1 C6 C1 . . 114.94(16) ?
O4 C7 O3 . . 126.1(2) ?
O4 C7 C5 . . 118.49(19) ?
O3 C7 C5 . . 115.42(17) ?
N3 C8 C9 . . 106.06(18) ?
N3 C8 C12 . . 122.1(2) ?
C9 C8 C12 . . 131.8(2) ?
C8 C9 C10 . . 106.82(19) ?
C8 C9 H9 . . 126.6 ?
C10 C9 H9 . . 126.6 ?
N2 C10 C9 . . 110.16(18) ?
N2 C10 C11 . . 122.52(19) ?
C9 C10 C11 . . 127.32(19) ?
C10 C11 H11A . . 109.5 ?
C10 C11 H11B . . 109.5 ?
H11A C11 H11B . . 109.5 ?
C10 C11 H11C . . 109.5 ?
H11A C11 H11C . . 109.5 ?
H11B C11 H11C . . 109.5 ?
C8 C12 H12A . . 109.5 ?
C8 C12 H12B . . 109.5 ?
H12A C12 H12B . . 109.5 ?
C8 C12 H12C . . 109.5 ?
H12A C12 H12C . . 109.5 ?
H12B C12 H12C . . 109.5 ?
N4 C13 C14 . . 110.39(17) ?
N4 C13 C17 . . 121.13(18) ?
C14 C13 C17 . . 128.48(19) ?
C15 C14 C13 . . 106.29(18) ?
C15 C14 H14 . . 126.9 ?
C13 C14 H14 . . 126.9 ?
N5 C15 C14 . . 106.49(17) ?
N5 C15 C16 . . 121.66(19) ?
C14 C15 C16 . . 131.8(2) ?
C15 C16 H16A . . 109.5 ?
C15 C16 H16B . . 109.5 ?
H16A C16 H16B . . 109.5 ?
C15 C16 H16C . . 109.5 ?
H16A C16 H16C . . 109.5 ?
H16B C16 H16C . . 109.5 ?
C13 C17 H17A . . 109.5 ?
C13 C17 H17B . . 109.5 ?
H17A C17 H17B . . 109.5 ?
C13 C17 H17C . . 109.5 ?
H17A C17 H17C . . 109.5 ?
H17B C17 H17C . . 109.5 ?
N7 C18 C19 . . 105.87(19) ?
N7 C18 C22 . . 121.8(2) ?
C19 C18 C22 . . 132.4(2) ?
C18 C19 C20 . . 106.28(19) ?
C18 C19 H19 . . 126.9 ?
C20 C19 H19 . . 126.9 ?
N6 C20 C19 . . 110.63(19) ?
N6 C20 C21 . . 122.0(2) ?
C19 C20 C21 . . 127.3(2) ?
C20 C21 H21A . . 109.5 ?
C20 C21 H21B . . 109.5 ?
H21A C21 H21B . . 109.5 ?
C20 C21 H21C . . 109.5 ?
H21A C21 H21C . . 109.5 ?
H21B C21 H21C . . 109.5 ?
C18 C22 H22A . . 109.5 ?
C18 C22 H22B . . 109.5 ?
H22A C22 H22B . . 109.5 ?
C18 C22 H22C . . 109.5 ?
H22A C22 H22C . . 109.5 ?
H22B C22 H22C . . 109.5 ?
C5 N1 C1 . . 121.79(17) ?
C5 N1 Co1 . . 118.58(13) ?
C1 N1 Co1 . . 119.63(13) ?
C10 N2 N3 . . 104.33(16) ?
C10 N2 Co1 . . 133.05(14) ?
N3 N2 Co1 . . 122.35(12) ?
C8 N3 N2 . . 112.62(16) ?
C8 N3 H3A . . 123.7 ?
N2 N3 H3A . . 123.7 ?
C13 N4 N5 . . 104.78(15) ?
C13 N4 Co1 . . 130.69(13) ?
N5 N4 Co1 . . 123.41(12) ?
C15 N5 N4 . . 112.05(16) ?
C15 N5 H5 . . 124.0 ?
N4 N5 H5 . . 124.0 ?
C20 N6 N7 . . 104.03(16) ?
C20 N6 Co1 . . 140.31(14) ?
N7 N6 Co1 . . 115.57(12) ?
C18 N7 N6 . . 113.19(17) ?
C18 N7 H7 . . 123.4 ?
N6 N7 H7 . . 123.4 ?
C6 O1 Co1 . . 117.38(12) ?
C7 O3 Co1 . . 115.59(12) ?
H1WA O1W H1WB . . 110(3) ?

loop_
_geom_bond_atom_site_label_1
_geom_bond_atom_site_label_2
_geom_bond_site_symmetry_2
_geom_bond_distance
_geom_bond_publ_flag
Co1 N1 . 2.0407(16) yes
Co1 N4 . 2.0798(16) yes
Co1 O1 . 2.1453(14) yes
Co1 O3 . 2.1522(14) yes
Co1 N2 . 2.2336(17) yes
Co1 N6 . 2.2477(17) yes
C1 N1 . 1.337(2) ?
C1 C2 . 1.380(3) ?
C1 C6 . 1.515(3) ?
C2 C3 . 1.376(3) ?
C2 H2 . 0.9300 ?
C3 C4 . 1.390(3) ?
C3 H3 . 0.9300 ?
C4 C5 . 1.376(3) ?
C4 H4 . 0.9300 ?
C5 N1 . 1.331(2) ?
C5 C7 . 1.526(3) ?
C6 O2 . 1.241(2) ?
C6 O1 . 1.267(2) ?
C7 O4 . 1.229(2) ?
C7 O3 . 1.270(2) ?
C8 N3 . 1.338(3) ?
C8 C9 . 1.362(3) ?
C8 C12 . 1.494(3) ?
C9 C10 . 1.393(3) ?
C9 H9 . 0.9300 ?
C10 N2 . 1.339(3) ?
C10 C11 . 1.488(3) ?
C11 H11A . 0.9600 ?
C11 H11B . 0.9600 ?
C11 H11C . 0.9600 ?
C12 H12A . 0.9600 ?
C12 H12B . 0.9600 ?
C12 H12C . 0.9600 ?
C13 N4 . 1.337(3) ?
C13 C14 . 1.389(3) ?
C13 C17 . 1.492(3) ?
C14 C15 . 1.366(3) ?
C14 H14 . 0.9300 ?
C15 N5 . 1.340(3) ?
C15 C16 . 1.486(3) ?
C16 H16A . 0.9600 ?
C16 H16B . 0.9600 ?
C16 H16C . 0.9600 ?
C17 H17A . 0.9600 ?
C17 H17B . 0.9600 ?
C17 H17C . 0.9600 ?
C18 N7 . 1.337(3) ?
C18 C19 . 1.367(3) ?
C18 C22 . 1.491(3) ?
C19 C20 . 1.398(3) ?
C19 H19 . 0.9300 ?
C20 N6 . 1.336(3) ?
C20 C21 . 1.489(3) ?
C21 H21A . 0.9600 ?
C21 H21B . 0.9600 ?
C21 H21C . 0.9600 ?
C22 H22A . 0.9600 ?
C22 H22B . 0.9600 ?
C22 H22C . 0.9600 ?
N2 N3 . 1.365(2) ?
N3 H3A . 0.8600 ?
N4 N5 . 1.359(2) ?
N5 H5 . 0.8600 ?
N6 N7 . 1.361(2) ?
N7 H7 . 0.8600 ?
O1W H1WA . 0.844(17) ?
O1W H1WB . 0.828(17) ?

loop_
_geom_hbond_atom_site_label_D
_geom_hbond_atom_site_label_H
_geom_hbond_atom_site_label_A
_geom_hbond_site_symmetry_A
_geom_hbond_distance_DH
_geom_hbond_distance_HA
_geom_hbond_distance_DA
_geom_hbond_angle_DHA
N3 H3A O1W 2_666 0.86 2.22 2.926(2) 138.9
N3 H3A O1 . 0.86 2.61 3.048(2) 112.6
N5 H5 O2 1_455 0.86 2.10 2.945(2) 167.6
N7 H7 O2 1_455 0.86 2.08 2.838(2) 146.3
N7 H7 O3 . 0.86 2.42 2.906(2) 116.3
O1W H1WA O4 1_565 0.844(17) 1.967(18) 2.797(2) 168(3)
O1W H1WB O3 2_566 0.828(17) 2.204(19) 3.009(2) 164(3)
